data_7223635
loop_
_publ_author_name
'Zhao, Jie'
'Wang, Xin'
'Zhao, Jing'
'Luo, Rui'
'Shen, Xuan'
'Zhu, Dunru'
'Jing, Su'

_publ_section_title
;
 [Ln4@Ln4] matryoshka tetrahedron: a novel secondary building unit
;
_journal_issue 6
_journal_name_full CrystEngComm
_journal_page_first 863
_journal_paper_doi 10.1039/C5CE02417J
_journal_volume 18
_journal_year 2016
_chemical_formula_moiety '2(C40 H34 Dy2 O18), 2(C1.50 H3.50 N0.50 O0.50)'
_chemical_formula_sum 'C83 H75 Dy4 N O37'
_chemical_formula_weight 2328.44
_chemical_name_systematic
; 
 ? 
;
_space_group_IT_number 86
_symmetry_cell_setting tetragonal
_symmetry_space_group_name_Hall '-P 4bc'
_symmetry_space_group_name_H-M 'P 42/n :2'
_atom_sites_solution_hydrogens geom
_atom_sites_solution_primary direct
_atom_sites_solution_secondary difmap
_audit_creation_method SHELXL-97
_audit_update_record
;
2014-04-21 deposited with the CCDC.
2015-12-29 downloaded from the CCDC.
;
_cell_angle_alpha 90.00
_cell_angle_beta 90.00
_cell_angle_gamma 90.00
_cell_formula_units_Z 4
_cell_length_a 21.1619(9)
_cell_length_b 21.1619(9)
_cell_length_c 19.2599(15)
_cell_measurement_reflns_used 6041
_cell_measurement_temperature 150(2)
_cell_measurement_theta_max 23.4184
_cell_measurement_theta_min 2.3236
_cell_volume 8625.1(8)
_computing_cell_refinement 'SAINT (Bruker, 2005)'
_computing_data_collection 'APEX2 (Bruker, 2005)'
_computing_data_reduction SAINT
_computing_molecular_graphics SHELXTL
_computing_publication_material SHELXTL
_computing_structure_refinement 'SHELXL-97 (Sheldrick, 2008)'
_computing_structure_solution 'SHELXS-97 (Sheldrick, 2008)'
_diffrn_ambient_temperature 150(2)
_diffrn_measured_fraction_theta_full 0.996
_diffrn_measured_fraction_theta_max 0.996
_diffrn_measurement_device_type 'Bruker Apex2 CCD'
_diffrn_measurement_method '\w scans'
_diffrn_radiation_monochromator graphite
_diffrn_radiation_source 'fine-focus sealed tube'
_diffrn_radiation_type MoK\a
_diffrn_radiation_wavelength 0.71073
_diffrn_reflns_av_R_equivalents 0.0970
_diffrn_reflns_av_sigmaI/netI 0.0521
_diffrn_reflns_limit_h_max 25
_diffrn_reflns_limit_h_min -25
_diffrn_reflns_limit_k_max 25
_diffrn_reflns_limit_k_min -25
_diffrn_reflns_limit_l_max 18
_diffrn_reflns_limit_l_min -22
_diffrn_reflns_number 60494
_diffrn_reflns_theta_full 25.00
_diffrn_reflns_theta_max 25.00
_diffrn_reflns_theta_min 1.36
_exptl_absorpt_coefficient_mu 3.516
_exptl_absorpt_correction_T_max 0.7200
_exptl_absorpt_correction_T_min 0.6206
_exptl_absorpt_correction_type multi-scan
_exptl_absorpt_process_details '(SADABS; Sheldrick, 2003)'
_exptl_crystal_colour Colorless
_exptl_crystal_density_diffrn 1.793
_exptl_crystal_density_method 'not measured'
_exptl_crystal_description Block
_exptl_crystal_F_000 4560
_exptl_crystal_size_max 0.15
_exptl_crystal_size_mid 0.12
_exptl_crystal_size_min 0.10
_refine_diff_density_max 1.294
_refine_diff_density_min -1.065
_refine_diff_density_rms 0.144
_refine_ls_extinction_method none
_refine_ls_goodness_of_fit_ref 1.033
_refine_ls_hydrogen_treatment constr
_refine_ls_matrix_type full
_refine_ls_number_parameters 580
_refine_ls_number_reflns 7560
_refine_ls_number_restraints 58
_refine_ls_restrained_S_all 1.044
_refine_ls_R_factor_all 0.0568
_refine_ls_R_factor_gt 0.0366
_refine_ls_shift/su_max 0.001
_refine_ls_shift/su_mean 0.000
_refine_ls_structure_factor_coef Fsqd
_refine_ls_weighting_details 'calc w=1/[\s^2^(Fo^2^)+(0.0428P)^2^+10.2811P] where P=(Fo^2^+2Fc^2^)/3'
_refine_ls_weighting_scheme calc
_refine_ls_wR_factor_gt 0.0850
_refine_ls_wR_factor_ref 0.0917
_reflns_number_gt 5717
_reflns_number_total 7560
_reflns_threshold_expression >2sigma(I)
_cod_data_source_file c5ce02417j2.cif
_cod_data_source_block L1-Dy
_cod_depositor_comments
;
The following automatic conversions were performed:

'_symmetry_cell_setting' value 'Tetragonal' changed to 'tetragonal'
according to
/usr/data/users/saulius/crontab/automatic-downloads/rss-feeds/RSC/lib/dictionaries/cif_core.dic
dictionary named 'cif_core.dic' version 2.4.2 from 2011-04-26.

'_exptl_absorpt_correction_type' value 'multi-scan ' changed to
'multi-scan' according to
/usr/data/users/saulius/crontab/automatic-downloads/rss-feeds/RSC/lib/dictionaries/cif_core.dic
dictionary named 'cif_core.dic' version 2.4.2 from 2011-04-26.

Automatic conversion script
Id: cif_fix_values 4268 2015-11-12 08:31:59Z antanas 

 Adding full bibliography for 7223633--7223635.cif.
;
_cod_original_sg_symbol_Hall '-P 4bc   '
_cod_original_sg_symbol_H-M 'P 42/n'
_cod_database_code 7223635

loop_
_symmetry_equiv_pos_as_xyz
'x, y, z'
'-x+1/2, -y+1/2, z'
'-y, x+1/2, z+1/2'
'y+1/2, -x, z+1/2'
'-x, -y, -z'
'x-1/2, y-1/2, -z'
'y, -x-1/2, -z-1/2'
'-y-1/2, x, -z-1/2'

loop_
_atom_site_label
_atom_site_type_symbol
_atom_site_fract_x
_atom_site_fract_y
_atom_site_fract_z
_atom_site_U_iso_or_equiv
_atom_site_adp_type
_atom_site_occupancy
_atom_site_symmetry_multiplicity
_atom_site_calc_flag
_atom_site_refinement_flags
_atom_site_disorder_assembly
_atom_site_disorder_group
Dy1 Dy -0.179005(13) -0.194229(13) 0.680001(15) 0.01281(9) Uani 1 1 d . . .
Dy2 Dy -0.064387(13) -0.069119(13) 0.570060(15) 0.01405(9) Uani 1 1 d . . .
O1W O 0.04695(19) -0.09002(19) 0.5716(2) 0.0224(7) Uani 1 1 d . . .
H1WB H 0.0719 -0.0678 0.5471 0.034 Uiso 1 1 d R . .
H1WA H 0.0687 -0.1216 0.5847 0.034 Uiso 1 1 d R . .
O1 O -0.1092(2) -0.24900(19) 0.6090(2) 0.0213(10) Uani 1 1 d . . .
O2W O -0.2044(2) -0.08767(19) 0.7042(2) 0.0238(10) Uani 1 1 d . . .
H2WA H -0.2359 -0.0720 0.7255 0.036 Uiso 1 1 d R . .
H2WB H -0.1841 -0.0561 0.6884 0.036 Uiso 1 1 d R . .
O2 O -0.0445(2) -0.1788(2) 0.5603(2) 0.0292(11) Uani 1 1 d . . .
O3 O 0.0976(2) -0.5643(2) 0.1832(2) 0.0226(10) Uani 1 1 d . . .
O4 O 0.1763(2) -0.5855(2) 0.2527(2) 0.0229(10) Uani 1 1 d . . .
O5 O 0.1117(2) -0.4557(2) 0.4719(2) 0.0335(12) Uani 1 1 d . . .
O6 O 0.0617(2) -0.2938(2) 0.3627(2) 0.0318(12) Uani 1 1 d . . .
O7 O -0.2379(2) -0.1826(2) 0.5790(2) 0.0256(11) Uani 1 1 d . . .
O8 O -0.1607(2) -0.1165(2) 0.5602(2) 0.0232(10) Uani 1 1 d . . .
O9 O -0.4198(2) -0.0527(2) 0.0455(2) 0.0336(12) Uani 1 1 d . . .
O10 O -0.4802(2) 0.0121(2) 0.1042(2) 0.0303(11) Uani 1 1 d . . .
O11 O -0.3830(3) 0.0129(4) 0.3445(3) 0.0352(17) Uani 0.692(6) 1 d P A 1
C31 C -0.4276(6) 0.0641(6) 0.3459(6) 0.050(3) Uani 0.692(6) 1 d P A 1
H31A H -0.4105 0.1000 0.3198 0.074 Uiso 0.692(6) 1 calc PR A 1
H31B H -0.4352 0.0768 0.3941 0.074 Uiso 0.692(6) 1 calc PR A 1
H31C H -0.4674 0.0503 0.3248 0.074 Uiso 0.692(6) 1 calc PR A 1
O11A O -0.2886(8) -0.1558(8) 0.2311(8) 0.0352(17) Uani 0.308(6) 1 d P A 2
C31A C -0.2771(14) -0.1956(12) 0.1716(13) 0.050(3) Uani 0.308(6) 1 d P A 2
H31D H -0.3145 -0.2217 0.1626 0.074 Uiso 0.308(6) 1 calc PR A 2
H31E H -0.2407 -0.2230 0.1808 0.074 Uiso 0.308(6) 1 calc PR A 2
H31F H -0.2683 -0.1692 0.1310 0.074 Uiso 0.308(6) 1 calc PR A 2
O12 O -0.2325(2) -0.0103(2) 0.3309(2) 0.0348(12) Uani 1 1 d . . .
O13 O -0.1196(2) 0.02105(19) 0.5199(2) 0.0243(11) Uani 1 1 d . . .
O14 O -0.1446(2) 0.0012(2) 0.6293(2) 0.0283(11) Uani 1 1 d . . .
O15 O -0.2830(4) 0.1934(3) 0.6915(5) 0.094(3) Uani 1 1 d . . .
O16 O -0.20631(19) -0.29736(19) 0.7015(2) 0.0224(7) Uani 1 1 d . . .
H16D H -0.1818 -0.3165 0.6737 0.034 Uiso 1 1 d R . .
C1 C -0.0666(3) -0.2335(3) 0.5658(3) 0.0180(14) Uani 1 1 d . . .
C2 C -0.0395(3) -0.2826(3) 0.5183(3) 0.0199(14) Uani 1 1 d . . .
C3 C -0.0471(3) -0.3478(3) 0.5315(3) 0.0237(15) Uani 1 1 d . . .
H3A H -0.0713 -0.3618 0.5701 0.028 Uiso 1 1 calc R . .
C4 C -0.0186(3) -0.3911(3) 0.4873(4) 0.0260(16) Uani 1 1 d . . .
H4A H -0.0238 -0.4349 0.4963 0.031 Uiso 1 1 calc R . .
C5 C 0.0174(3) -0.3727(3) 0.4303(3) 0.0193(14) Uani 1 1 d . . .
C6 C 0.0247(3) -0.3081(3) 0.4181(3) 0.0209(15) Uani 1 1 d . . .
C7 C -0.0032(3) -0.2640(3) 0.4614(3) 0.0197(14) Uani 1 1 d . . .
H7A H 0.0026 -0.2203 0.4522 0.024 Uiso 1 1 calc R . .
C8 C 0.0468(3) -0.4203(3) 0.3817(3) 0.0210(15) Uani 1 1 d . . .
C9 C 0.0947(3) -0.4614(3) 0.4034(3) 0.0232(15) Uani 1 1 d . . .
C10 C 0.1215(3) -0.5041(3) 0.3573(3) 0.0198(14) Uani 1 1 d . . .
H10A H 0.1539 -0.5318 0.3726 0.024 Uiso 1 1 calc R . .
C11 C 0.1008(3) -0.5063(3) 0.2885(3) 0.0180(14) Uani 1 1 d . . .
C12 C 0.0552(3) -0.4642(3) 0.2658(3) 0.0220(15) Uani 1 1 d . . .
H12A H 0.0422 -0.4644 0.2185 0.026 Uiso 1 1 calc R . .
C13 C 0.0285(3) -0.4216(3) 0.3121(3) 0.0250(16) Uani 1 1 d . . .
H13A H -0.0029 -0.3930 0.2962 0.030 Uiso 1 1 calc R . .
C14 C 0.1269(3) -0.5541(3) 0.2386(3) 0.0157(13) Uani 1 1 d U . .
C15 C 0.0634(4) -0.2308(3) 0.3394(4) 0.047(2) Uani 1 1 d . . .
H15A H 0.0915 -0.2277 0.2991 0.070 Uiso 1 1 calc R . .
H15B H 0.0792 -0.2036 0.3767 0.070 Uiso 1 1 calc R . .
H15C H 0.0208 -0.2174 0.3262 0.070 Uiso 1 1 calc R . .
C16 C 0.1663(3) -0.4919(4) 0.4943(4) 0.0361(19) Uani 1 1 d U . .
H16A H 0.1737 -0.4845 0.5439 0.054 Uiso 1 1 calc R . .
H16B H 0.2035 -0.4786 0.4678 0.054 Uiso 1 1 calc R . .
H16C H 0.1585 -0.5370 0.4864 0.054 Uiso 1 1 calc R . .
C17 C -0.2117(3) -0.1427(3) 0.5417(3) 0.0180(14) Uani 1 1 d . . .
C18 C -0.2424(3) -0.1246(3) 0.4744(3) 0.0185(14) Uani 1 1 d . . .
C19 C -0.2964(3) -0.1578(3) 0.4539(4) 0.0311(17) Uani 1 1 d . . .
H19A H -0.3121 -0.1917 0.4812 0.037 Uiso 1 1 calc R . .
C20 C -0.3270(3) -0.1403(4) 0.3927(4) 0.0348(18) Uani 1 1 d U . .
H20A H -0.3634 -0.1629 0.3780 0.042 Uiso 1 1 calc R . .
C21 C -0.3049(3) -0.0905(3) 0.3530(4) 0.0280(16) Uani 1 1 d . . .
C22 C -0.2509(3) -0.0586(3) 0.3744(3) 0.0239(15) Uani 1 1 d . . .
C23 C -0.2194(3) -0.0753(3) 0.4343(3) 0.0214(14) Uani 1 1 d . . .
H23A H -0.1823 -0.0533 0.4480 0.026 Uiso 1 1 calc R . .
C24 C -0.3373(3) -0.0729(3) 0.2867(3) 0.0257(16) Uani 1 1 d . A .
C25 C -0.3286(3) -0.1095(3) 0.2280(4) 0.0289(17) Uani 1 1 d . . .
C26 C -0.3600(3) -0.0936(3) 0.1658(3) 0.0258(16) Uani 1 1 d . A .
H26A H -0.3539 -0.1183 0.1251 0.031 Uiso 1 1 calc R . .
C27 C -0.4001(3) -0.0414(3) 0.1647(3) 0.0170(14) Uani 1 1 d . . .
C28 C -0.4086(3) -0.0044(3) 0.2233(3) 0.0223(15) Uani 1 1 d . A .
H28A H -0.4360 0.0311 0.2218 0.027 Uiso 1 1 calc R . .
C29 C -0.3768(3) -0.0194(3) 0.2845(3) 0.0275(16) Uani 1 1 d . . .
C30 C -0.4355(3) -0.0258(3) 0.1003(3) 0.0178(14) Uani 1 1 d . A .
C32 C -0.1788(4) 0.0251(4) 0.3506(4) 0.039(2) Uani 1 1 d . . .
H32A H -0.1704 0.0577 0.3157 0.059 Uiso 1 1 calc R . .
H32B H -0.1422 -0.0031 0.3543 0.059 Uiso 1 1 calc R . .
H32C H -0.1866 0.0452 0.3957 0.059 Uiso 1 1 calc R . .
C33 C -0.1465(3) 0.0369(3) 0.5771(4) 0.0289(17) Uani 1 1 d . . .
C34 C -0.1791(4) 0.0996(4) 0.5811(5) 0.049(2) Uani 1 1 d U . .
C35 C -0.1718(5) 0.1412(4) 0.5274(5) 0.0602(19) Uani 1 1 d . . .
H35A H -0.1479 0.1302 0.4875 0.072 Uiso 1 1 calc R . .
C36 C -0.2006(5) 0.2005(5) 0.5331(6) 0.073(2) Uani 1 1 d . . .
H36A H -0.1967 0.2291 0.4954 0.088 Uiso 1 1 calc R . .
C37 C -0.2338(5) 0.2190(4) 0.5900(5) 0.069(3) Uani 1 1 d . . .
C38 C -0.2437(5) 0.1750(5) 0.6409(6) 0.073(2) Uani 1 1 d . . .
C39 C -0.2149(5) 0.1160(4) 0.6383(5) 0.0602(19) Uani 1 1 d . . .
H39A H -0.2198 0.0870 0.6756 0.072 Uiso 1 1 calc R . .
C40 C -0.3089(6) 0.1475(5) 0.7355(6) 0.091(3) Uani 1 1 d U . .
H40A H -0.3453 0.1653 0.7601 0.137 Uiso 1 1 calc R . .
H40B H -0.2770 0.1340 0.7692 0.137 Uiso 1 1 calc R . .
H40C H -0.3226 0.1110 0.7079 0.137 Uiso 1 1 calc R . .
O17 O -0.3981(7) 0.2933(7) 0.3957(8) 0.081(3) Uani 0.50 1 d PDU . .
C41 C -0.4314(10) 0.2575(9) 0.3642(12) 0.097(4) Uani 0.50 1 d PDU . .
H41 H -0.4679 0.2757 0.3436 0.117 Uiso 0.50 1 calc PR . .
N1 N -0.4241(10) 0.1937(8) 0.3539(11) 0.110(4) Uani 0.50 1 d PDU . .
C42 C -0.4695(12) 0.1553(12) 0.3140(14) 0.114(4) Uani 0.50 1 d PDU . .
H42A H -0.4897 0.1816 0.2785 0.171 Uiso 0.50 1 calc PR . .
H42B H -0.5019 0.1385 0.3454 0.171 Uiso 0.50 1 calc PR . .
H42C H -0.4472 0.1202 0.2916 0.171 Uiso 0.50 1 calc PR . .
C43 C -0.3672(11) 0.1756(13) 0.3943(13) 0.117(4) Uani 0.50 1 d PDU . .
H43A H -0.3481 0.1379 0.3736 0.176 Uiso 0.50 1 calc PR . .
H43B H -0.3794 0.1665 0.4424 0.176 Uiso 0.50 1 calc PR . .
H43C H -0.3367 0.2104 0.3935 0.176 Uiso 0.50 1 calc PR . .

loop_
_atom_site_aniso_label
_atom_site_aniso_U_11
_atom_site_aniso_U_22
_atom_site_aniso_U_33
_atom_site_aniso_U_23
_atom_site_aniso_U_13
_atom_site_aniso_U_12
Dy1 0.01364(15) 0.01441(16) 0.01037(16) 0.00093(12) 0.00084(12) -0.00023(11)
Dy2 0.01883(16) 0.01341(16) 0.00990(15) -0.00130(12) -0.00117(12) -0.00325(12)
O1W 0.0202(16) 0.0189(16) 0.0280(19) 0.0046(14) -0.0027(14) 0.0010(13)
O1 0.024(2) 0.017(2) 0.023(3) -0.0001(19) 0.006(2) 0.0024(19)
O2W 0.028(3) 0.015(2) 0.028(3) 0.0003(19) 0.012(2) 0.0027(19)
O2 0.033(3) 0.017(2) 0.037(3) -0.006(2) 0.019(2) 0.001(2)
O3 0.029(3) 0.025(2) 0.013(2) -0.002(2) 0.000(2) 0.002(2)
O4 0.022(2) 0.020(2) 0.026(3) -0.003(2) -0.002(2) 0.0025(19)
O5 0.045(3) 0.041(3) 0.014(3) -0.006(2) -0.008(2) 0.023(2)
O6 0.042(3) 0.021(3) 0.032(3) 0.000(2) 0.025(2) 0.004(2)
O7 0.023(2) 0.041(3) 0.013(2) 0.012(2) -0.0022(19) -0.012(2)
O8 0.020(2) 0.027(3) 0.023(3) 0.003(2) -0.011(2) -0.0009(19)
O9 0.041(3) 0.044(3) 0.015(3) 0.001(2) -0.013(2) 0.006(2)
O10 0.026(3) 0.037(3) 0.027(3) 0.006(2) -0.008(2) 0.013(2)
O11 0.040(4) 0.051(4) 0.015(3) -0.010(3) -0.008(3) 0.011(3)
C31 0.066(8) 0.052(7) 0.031(6) -0.011(5) -0.009(6) 0.025(6)
O11A 0.040(4) 0.051(4) 0.015(3) -0.010(3) -0.008(3) 0.011(3)
C31A 0.066(8) 0.052(7) 0.031(6) -0.011(5) -0.009(6) 0.025(6)
O12 0.033(3) 0.042(3) 0.029(3) 0.018(2) -0.013(2) -0.014(2)
O13 0.030(3) 0.018(2) 0.026(3) 0.003(2) -0.003(2) 0.003(2)
O14 0.036(3) 0.019(2) 0.030(3) 0.001(2) 0.010(2) 0.001(2)
O15 0.080(5) 0.050(4) 0.153(8) -0.008(5) 0.046(5) 0.003(4)
O16 0.0202(16) 0.0189(16) 0.0280(19) 0.0046(14) -0.0027(14) 0.0010(13)
C1 0.014(3) 0.020(3) 0.020(4) 0.001(3) -0.002(3) 0.001(3)
C2 0.017(3) 0.022(3) 0.021(4) 0.000(3) 0.001(3) 0.004(3)
C3 0.031(4) 0.021(4) 0.020(4) -0.001(3) 0.006(3) -0.004(3)
C4 0.036(4) 0.010(3) 0.032(4) -0.004(3) 0.005(3) 0.003(3)
C5 0.023(3) 0.017(3) 0.018(4) -0.005(3) 0.002(3) 0.005(3)
C6 0.022(3) 0.022(3) 0.019(4) 0.000(3) 0.005(3) 0.002(3)
C7 0.024(4) 0.017(3) 0.019(4) -0.001(3) 0.004(3) 0.000(3)
C8 0.028(4) 0.016(3) 0.018(4) 0.000(3) 0.002(3) 0.004(3)
C9 0.029(4) 0.022(4) 0.019(4) 0.002(3) 0.002(3) -0.004(3)
C10 0.023(3) 0.019(3) 0.018(4) -0.002(3) -0.002(3) 0.009(3)
C11 0.020(3) 0.019(3) 0.015(3) -0.008(3) 0.000(3) 0.001(3)
C12 0.023(4) 0.025(4) 0.017(4) -0.004(3) -0.003(3) 0.005(3)
C13 0.023(4) 0.025(4) 0.026(4) 0.001(3) -0.001(3) 0.008(3)
C14 0.017(3) 0.020(3) 0.011(3) 0.003(3) -0.001(3) 0.001(3)
C15 0.067(6) 0.024(4) 0.050(5) 0.010(4) 0.033(5) 0.008(4)
C16 0.040(4) 0.049(5) 0.020(4) 0.002(3) -0.008(3) 0.022(4)
C17 0.013(3) 0.023(3) 0.018(3) -0.002(3) -0.005(3) 0.003(3)
C18 0.019(3) 0.027(4) 0.010(3) 0.002(3) -0.003(3) 0.003(3)
C19 0.027(4) 0.041(4) 0.025(4) 0.008(3) -0.006(3) -0.010(3)
C20 0.030(4) 0.047(4) 0.027(4) 0.006(3) -0.019(3) -0.016(3)
C21 0.029(4) 0.036(4) 0.020(4) 0.006(3) -0.011(3) 0.006(3)
C22 0.025(4) 0.028(4) 0.018(4) 0.004(3) -0.002(3) 0.002(3)
C23 0.020(3) 0.025(4) 0.019(4) -0.001(3) -0.003(3) -0.003(3)
C24 0.026(4) 0.033(4) 0.018(4) 0.002(3) -0.008(3) -0.004(3)
C25 0.032(4) 0.027(4) 0.027(4) 0.004(3) -0.013(3) 0.009(3)
C26 0.030(4) 0.027(4) 0.021(4) -0.003(3) -0.009(3) 0.009(3)
C27 0.013(3) 0.029(4) 0.009(3) 0.000(3) -0.002(2) 0.002(3)
C28 0.021(4) 0.027(4) 0.019(4) 0.000(3) 0.004(3) 0.004(3)
C29 0.029(4) 0.039(4) 0.015(4) -0.001(3) -0.004(3) -0.004(3)
C30 0.021(3) 0.018(3) 0.015(3) -0.001(3) 0.002(3) -0.002(3)
C32 0.042(5) 0.039(5) 0.037(5) 0.018(4) -0.003(4) -0.011(4)
C33 0.023(4) 0.019(4) 0.045(5) 0.004(4) 0.001(3) -0.001(3)
C34 0.051(5) 0.037(4) 0.061(5) 0.006(4) 0.012(4) 0.009(4)
C35 0.080(5) 0.038(4) 0.063(5) 0.008(3) 0.023(4) 0.027(3)
C36 0.093(6) 0.051(4) 0.076(5) 0.006(4) 0.026(5) 0.045(4)
C37 0.086(8) 0.050(6) 0.070(7) 0.006(5) 0.007(6) 0.046(6)
C38 0.093(6) 0.051(4) 0.076(5) 0.006(4) 0.026(5) 0.045(4)
C39 0.080(5) 0.038(4) 0.063(5) 0.008(3) 0.023(4) 0.027(3)
C40 0.093(6) 0.080(5) 0.101(6) -0.004(5) 0.028(5) 0.002(5)
O17 0.096(7) 0.064(7) 0.084(7) -0.043(6) 0.003(6) 0.010(6)
C41 0.108(7) 0.084(6) 0.100(7) -0.028(6) 0.005(6) 0.013(6)
N1 0.117(6) 0.102(6) 0.112(6) -0.019(5) -0.002(5) 0.009(5)
C42 0.121(8) 0.108(8) 0.114(8) -0.021(7) -0.005(7) 0.004(7)
C43 0.119(6) 0.114(6) 0.118(6) -0.007(4) -0.003(4) 0.008(4)

loop_
_atom_type_symbol
_atom_type_description
_atom_type_scat_dispersion_real
_atom_type_scat_dispersion_imag
_atom_type_scat_source
C C 0.0033 0.0016 'International Tables Vol C Tables 4.2.6.8 and 6.1.1.4'
H H 0.0000 0.0000 'International Tables Vol C Tables 4.2.6.8 and 6.1.1.4'
N N 0.0061 0.0033 'International Tables Vol C Tables 4.2.6.8 and 6.1.1.4'
O O 0.0106 0.0060 'International Tables Vol C Tables 4.2.6.8 and 6.1.1.4'
Dy Dy -0.1892 4.4098 'International Tables Vol C Tables 4.2.6.8 and 6.1.1.4'

loop_
_geom_angle_atom_site_label_1
_geom_angle_atom_site_label_2
_geom_angle_atom_site_label_3
_geom_angle
_geom_angle_site_symmetry_1
_geom_angle_site_symmetry_3
O16 Dy1 O1 77.97(15) . .
O16 Dy1 O7 96.70(15) . .
O1 Dy1 O7 84.34(16) . .
O16 Dy1 O16 70.61(18) . 8_557
O1 Dy1 O16 130.74(14) . 8_557
O7 Dy1 O16 135.26(15) . 8_557
O16 Dy1 O2W 144.51(15) . .
O1 Dy1 O2W 137.42(15) . .
O7 Dy1 O2W 86.67(16) . .
O16 Dy1 O2W 82.20(14) 8_557 .
O16 Dy1 O4 104.32(14) . 4
O1 Dy1 O4 84.27(15) . 4
O7 Dy1 O4 153.39(14) . 4
O16 Dy1 O4 68.55(14) 8_557 4
O2W Dy1 O4 85.59(14) . 4
O16 Dy1 O16 69.74(17) . 2_445
O1 Dy1 O16 133.47(14) . 2_445
O7 Dy1 O16 67.69(15) . 2_445
O16 Dy1 O16 67.68(17) 8_557 2_445
O2W Dy1 O16 79.19(14) . 2_445
O4 Dy1 O16 135.11(14) 4 2_445
O16 Dy1 O8 136.57(14) . .
O1 Dy1 O8 74.09(13) . .
O7 Dy1 O8 48.41(13) . .
O16 Dy1 O8 151.04(13) 8_557 .
O2W Dy1 O8 68.98(14) . .
O4 Dy1 O8 105.20(13) 4 .
O16 Dy1 O8 108.05(13) 2_445 .
O16 Dy1 C17 116.99(16) . .
O1 Dy1 C17 78.62(16) . .
O7 Dy1 C17 23.41(15) . .
O16 Dy1 C17 149.79(15) 8_557 .
O2W Dy1 C17 76.86(16) . .
O4 Dy1 C17 130.15(16) 4 .
O16 Dy1 C17 87.01(16) 2_445 .
O8 Dy1 C17 25.00(14) . .
O16 Dy1 Dy1 35.23(11) . 7_557
O1 Dy1 Dy1 96.82(10) . 7_557
O7 Dy1 Dy1 128.36(11) . 7_557
O16 Dy1 Dy1 38.71(10) 8_557 7_557
O2W Dy1 Dy1 120.80(10) . 7_557
O4 Dy1 Dy1 76.93(10) 4 7_557
O16 Dy1 Dy1 75.40(10) 2_445 7_557
O8 Dy1 Dy1 170.22(9) . 7_557
C17 Dy1 Dy1 151.03(12) . 7_557
O16 Dy1 Dy1 77.05(11) . 8_557
O1 Dy1 Dy1 154.80(10) . 8_557
O7 Dy1 Dy1 101.85(11) . 8_557
O16 Dy1 Dy1 34.28(10) 8_557 8_557
O2W Dy1 Dy1 67.72(10) . 8_557
O4 Dy1 Dy1 98.67(10) 4 8_557
O16 Dy1 Dy1 36.55(10) 2_445 8_557
O8 Dy1 Dy1 128.07(9) . 8_557
C17 Dy1 Dy1 116.13(12) . 8_557
Dy1 Dy1 Dy1 60.066(9) 7_557 8_557
O16 Dy1 Dy1 38.24(10) . 2_445
O1 Dy1 Dy1 101.06(10) . 2_445
O7 Dy1 Dy1 69.12(10) . 2_445
O16 Dy1 Dy1 76.44(10) 8_557 2_445
O2W Dy1 Dy1 114.24(11) . 2_445
O4 Dy1 Dy1 136.87(10) 4 2_445
O16 Dy1 Dy1 35.14(9) 2_445 2_445
O8 Dy1 Dy1 117.49(8) . 2_445
C17 Dy1 Dy1 92.52(12) . 2_445
Dy1 Dy1 Dy1 59.966(5) 7_557 2_445
Dy1 Dy1 Dy1 59.965(4) 8_557 2_445
O9 Dy2 O3 157.62(17) 7_556 4
O9 Dy2 O8 88.28(16) 7_556 .
O3 Dy2 O8 87.91(15) 4 .
O9 Dy2 O10 108.56(17) 7_556 3
O3 Dy2 O10 86.66(16) 4 3
O8 Dy2 O10 145.19(17) . 3
O9 Dy2 O2 78.41(17) 7_556 .
O3 Dy2 O2 79.35(16) 4 .
O8 Dy2 O2 73.78(15) . .
O10 Dy2 O2 138.28(17) 3 .
O9 Dy2 O1W 83.39(16) 7_556 .
O3 Dy2 O1W 86.46(15) 4 .
O8 Dy2 O1W 142.98(15) . .
O10 Dy2 O1W 70.86(16) 3 .
O2 Dy2 O1W 69.22(15) . .
O9 Dy2 O13 75.07(17) 7_556 .
O3 Dy2 O13 126.26(15) 4 .
O8 Dy2 O13 83.29(15) . .
O10 Dy2 O13 72.58(16) 3 .
O2 Dy2 O13 145.24(16) . .
O1W Dy2 O13 128.34(15) . .
O9 Dy2 O14 125.56(17) 7_556 .
O3 Dy2 O14 73.87(15) 4 .
O8 Dy2 O14 72.34(15) . .
O10 Dy2 O14 73.11(16) 3 .
O2 Dy2 O14 137.08(14) . .
O1W Dy2 O14 139.67(15) . .
O13 Dy2 O14 52.92(15) . .
O9 Dy2 C33 101.4(2) 7_556 .
O3 Dy2 C33 99.50(19) 4 .
O8 Dy2 C33 78.74(17) . .
O10 Dy2 C33 68.35(18) 3 .
O2 Dy2 C33 152.51(17) . .
O1W Dy2 C33 138.27(17) . .
O13 Dy2 C33 26.81(17) . .
O14 Dy2 C33 26.31(17) . .
Dy2 O1W H1WB 120.2 . .
Dy2 O1W H1WA 133.0 . .
H1WB O1W H1WA 105.2 . .
C1 O1 Dy1 135.1(4) . .
Dy1 O2W H2WA 130.1 . .
Dy1 O2W H2WB 124.4 . .
H2WA O2W H2WB 105.2 . .
C1 O2 Dy2 146.4(4) . .
C14 O3 Dy2 162.3(4) . 3_544
C14 O4 Dy1 115.4(4) . 3_544
C9 O5 C16 116.7(5) . .
C6 O6 C15 118.5(5) . .
C17 O7 Dy1 108.5(4) . .
C17 O8 Dy2 168.3(4) . .
C17 O8 Dy1 82.0(4) . .
Dy2 O8 Dy1 107.87(15) . .
C30 O9 Dy2 149.4(4) . 8_556
C30 O10 Dy2 157.5(4) . 4_454
C29 O11 C31 117.5(7) . .
C25 O11A C31A 120.9(15) . .
O11A C31A H31D 109.5 . .
O11A C31A H31E 109.5 . .
H31D C31A H31E 109.5 . .
O11A C31A H31F 109.5 . .
H31D C31A H31F 109.5 . .
H31E C31A H31F 109.5 . .
C22 O12 C32 117.2(5) . .
C33 O13 Dy2 94.4(4) . .
C33 O14 Dy2 90.9(4) . .
C38 O15 C40 118.8(8) . .
Dy1 O16 Dy1 110.48(18) . 7_557
Dy1 O16 Dy1 106.61(16) . 2_445
Dy1 O16 Dy1 104.74(16) 7_557 2_445
Dy1 O16 H16D 100.7 . .
Dy1 O16 H16D 116.4 7_557 .
Dy1 O16 H16D 117.5 2_445 .
O2 C1 O1 124.0(6) . .
O2 C1 C2 116.4(5) . .
O1 C1 C2 119.5(5) . .
C7 C2 C3 118.6(6) . .
C7 C2 C1 119.7(6) . .
C3 C2 C1 121.5(6) . .
C4 C3 C2 119.0(6) . .
C4 C3 H3A 120.5 . .
C2 C3 H3A 120.5 . .
C3 C4 C5 122.4(6) . .
C3 C4 H4A 118.8 . .
C5 C4 H4A 118.8 . .
C4 C5 C6 117.9(6) . .
C4 C5 C8 121.9(6) . .
C6 C5 C8 120.2(6) . .
O6 C6 C7 124.7(6) . .
O6 C6 C5 114.5(5) . .
C7 C6 C5 120.7(6) . .
C6 C7 C2 121.3(6) . .
C6 C7 H7A 119.4 . .
C2 C7 H7A 119.4 . .
C13 C8 C9 118.4(6) . .
C13 C8 C5 119.6(6) . .
C9 C8 C5 121.9(6) . .
O5 C9 C10 124.3(6) . .
O5 C9 C8 115.0(6) . .
C10 C9 C8 120.6(6) . .
C9 C10 C11 120.0(6) . .
C9 C10 H10A 120.0 . .
C11 C10 H10A 120.0 . .
C12 C11 C10 119.8(6) . .
C12 C11 C14 119.2(6) . .
C10 C11 C14 121.0(5) . .
C11 C12 C13 119.8(6) . .
C11 C12 H12A 120.1 . .
C13 C12 H12A 120.1 . .
C12 C13 C8 121.2(6) . .
C12 C13 H13A 119.4 . .
C8 C13 H13A 119.4 . .
O3 C14 O4 119.9(6) . .
O3 C14 C11 118.6(5) . .
O4 C14 C11 121.4(5) . .
O6 C15 H15A 109.5 . .
O6 C15 H15B 109.5 . .
H15A C15 H15B 109.5 . .
O6 C15 H15C 109.5 . .
H15A C15 H15C 109.5 . .
H15B C15 H15C 109.5 . .
O5 C16 H16A 109.5 . .
O5 C16 H16B 109.5 . .
H16A C16 H16B 109.5 . .
O5 C16 H16C 109.5 . .
H16A C16 H16C 109.5 . .
H16B C16 H16C 109.5 . .
O7 C17 O8 121.1(6) . .
O7 C17 C18 118.7(5) . .
O8 C17 C18 120.1(6) . .
O7 C17 Dy1 48.1(3) . .
O8 C17 Dy1 73.0(3) . .
C18 C17 Dy1 166.7(4) . .
C23 C18 C19 120.5(6) . .
C23 C18 C17 121.4(6) . .
C19 C18 C17 118.0(6) . .
C20 C19 C18 119.0(6) . .
C20 C19 H19A 120.5 . .
C18 C19 H19A 120.5 . .
C21 C20 C19 120.8(6) . .
C21 C20 H20A 119.6 . .
C19 C20 H20A 119.6 . .
C20 C21 C22 119.0(6) . .
C20 C21 C24 120.4(6) . .
C22 C21 C24 120.6(6) . .
O12 C22 C23 124.2(6) . .
O12 C22 C21 114.4(6) . .
C23 C22 C21 121.4(6) . .
C22 C23 C18 119.3(6) . .
C22 C23 H23A 120.3 . .
C18 C23 H23A 120.3 . .
C25 C24 C29 120.3(6) . .
C25 C24 C21 119.9(6) . .
C29 C24 C21 119.8(6) . .
O11A C25 C24 118.2(8) . .
O11A C25 C26 121.8(9) . .
C24 C25 C26 119.9(6) . .
C27 C26 C25 119.2(6) . .
C27 C26 H26A 120.4 . .
C25 C26 H26A 120.4 . .
C28 C27 C26 121.0(6) . .
C28 C27 C30 119.3(6) . .
C26 C27 C30 119.6(5) . .
C27 C28 C29 119.8(6) . .
C27 C28 H28A 120.1 . .
C29 C28 H28A 120.1 . .
O11 C29 C28 124.2(7) . .
O11 C29 C24 116.1(6) . .
C28 C29 C24 119.7(6) . .
O10 C30 O9 123.5(6) . .
O10 C30 C27 118.4(6) . .
O9 C30 C27 118.1(6) . .
O12 C32 H32A 109.5 . .
O12 C32 H32B 109.5 . .
H32A C32 H32B 109.5 . .
O12 C32 H32C 109.5 . .
H32A C32 H32C 109.5 . .
H32B C32 H32C 109.5 . .
O14 C33 O13 120.9(6) . .
O14 C33 C34 120.5(7) . .
O13 C33 C34 118.7(7) . .
O14 C33 Dy2 62.8(3) . .
O13 C33 Dy2 58.8(3) . .
C34 C33 Dy2 169.7(5) . .
C35 C34 C39 120.3(8) . .
C35 C34 C33 118.7(8) . .
C39 C34 C33 121.0(8) . .
C34 C35 C36 118.0(9) . .
C34 C35 H35A 121.0 . .
C36 C35 H35A 121.0 . .
C37 C36 C35 123.2(9) . .
C37 C36 H36A 118.4 . .
C35 C36 H36A 118.4 . .
C36 C37 C38 117.3(8) . .
C36 C37 C37 119.7(7) . 2_455
C38 C37 C37 122.2(8) . 2_455
O15 C38 C37 114.7(8) . .
O15 C38 C39 124.1(9) . .
C37 C38 C39 121.2(9) . .
C34 C39 C38 119.6(9) . .
C34 C39 H39A 120.2 . .
C38 C39 H39A 120.2 . .
O15 C40 H40A 109.5 . .
O15 C40 H40B 109.5 . .
H40A C40 H40B 109.5 . .
O15 C40 H40C 109.5 . .
H40A C40 H40C 109.5 . .
H40B C40 H40C 109.5 . .
O17 C41 N1 129(2) . .
O17 C41 H41 115.5 . .
N1 C41 H41 115.5 . .
C41 N1 C42 123.0(19) . .
C41 N1 C43 105.7(19) . .
C42 N1 C43 131(2) . .
N1 C42 H42A 109.5 . .
N1 C42 H42B 109.5 . .
H42A C42 H42B 109.5 . .
N1 C42 H42C 109.5 . .
H42A C42 H42C 109.5 . .
H42B C42 H42C 109.5 . .
N1 C43 H43A 109.5 . .
N1 C43 H43B 109.5 . .
H43A C43 H43B 109.5 . .
N1 C43 H43C 109.5 . .
H43A C43 H43C 109.5 . .
H43B C43 H43C 109.5 . .

loop_
_geom_bond_atom_site_label_1
_geom_bond_atom_site_label_2
_geom_bond_distance
_geom_bond_site_symmetry_2
Dy1 O16 2.295(4) .
Dy1 O1 2.322(4) .
Dy1 O7 2.324(4) .
Dy1 O16 2.351(4) 8_557
Dy1 O2W 2.364(4) .
Dy1 O4 2.452(4) 4
Dy1 O16 2.468(4) 2_445
Dy1 O8 2.860(4) .
Dy1 C17 2.961(6) .
Dy1 Dy1 3.8171(5) 7_557
Dy1 Dy1 3.8172(5) 8_557
Dy1 Dy1 3.8211(6) 2_445
Dy2 O9 2.252(5) 7_556
Dy2 O3 2.262(4) 4
Dy2 O8 2.280(4) .
Dy2 O10 2.280(4) 3
Dy2 O2 2.367(4) .
Dy2 O1W 2.397(4) .
Dy2 O13 2.437(4) .
Dy2 O14 2.529(4) .
Dy2 C33 2.842(7) .
O1W H1WB 0.8498 .
O1W H1WA 0.8499 .
O1 C1 1.270(7) .
O2W H2WA 0.8500 .
O2W H2WB 0.8500 .
O2 C1 1.253(7) .
O3 C14 1.252(7) .
O3 Dy2 2.262(4) 3_544
O4 C14 1.268(7) .
O4 Dy1 2.452(4) 3_544
O5 C9 1.372(7) .
O5 C16 1.451(8) .
O6 C6 1.358(7) .
O6 C15 1.407(8) .
O7 C17 1.240(7) .
O8 C17 1.264(7) .
O9 C30 1.244(7) .
O9 Dy2 2.252(5) 8_556
O10 C30 1.242(7) .
O10 Dy2 2.280(4) 4_454
O11 C29 1.349(9) .
O11 C31 1.438(12) .
C31 H31A 0.9800 .
C31 H31B 0.9800 .
C31 H31C 0.9800 .
O11A C25 1.297(16) .
O11A C31A 1.44(3) .
C31A H31D 0.9800 .
C31A H31E 0.9800 .
C31A H31F 0.9800 .
O12 C22 1.378(8) .
O12 C32 1.412(8) .
O13 C33 1.286(8) .
O14 C33 1.260(8) .
O15 C38 1.339(11) .
O15 C40 1.401(12) .
O16 Dy1 2.351(4) 7_557
O16 Dy1 2.468(4) 2_445
O16 H16D 0.8481 .
C1 C2 1.498(8) .
C2 C7 1.395(8) .
C2 C3 1.412(9) .
C3 C4 1.390(9) .
C3 H3A 0.9500 .
C4 C5 1.391(9) .
C4 H4A 0.9500 .
C5 C6 1.394(9) .
C5 C8 1.510(8) .
C6 C7 1.384(8) .
C7 H7A 0.9500 .
C8 C13 1.396(9) .
C8 C9 1.399(9) .
C9 C10 1.388(9) .
C10 C11 1.398(8) .
C10 H10A 0.9500 .
C11 C12 1.384(8) .
C11 C14 1.501(8) .
C12 C13 1.388(9) .
C12 H12A 0.9500 .
C13 H13A 0.9500 .
C15 H15A 0.9800 .
C15 H15B 0.9800 .
C15 H15C 0.9800 .
C16 H16A 0.9800 .
C16 H16B 0.9800 .
C16 H16C 0.9800 .
C17 C18 1.499(8) .
C18 C23 1.385(9) .
C18 C19 1.400(9) .
C19 C20 1.394(9) .
C19 H19A 0.9500 .
C20 C21 1.383(10) .
C20 H20A 0.9500 .
C21 C22 1.389(9) .
C21 C24 1.497(9) .
C22 C23 1.380(9) .
C23 H23A 0.9500 .
C24 C25 1.382(9) .
C24 C29 1.408(10) .
C25 C26 1.411(9) .
C26 C27 1.394(9) .
C26 H26A 0.9500 .
C27 C28 1.385(8) .
C27 C30 1.487(8) .
C28 C29 1.394(9) .
C28 H28A 0.9500 .
C32 H32A 0.9800 .
C32 H32B 0.9800 .
C32 H32C 0.9800 .
C33 C34 1.497(10) .
C34 C35 1.366(11) .
C34 C39 1.381(11) .
C35 C36 1.398(11) .
C35 H35A 0.9500 .
C36 C37 1.360(12) .
C36 H36A 0.9500 .
C37 C38 1.370(13) .
C37 C37 1.479(16) 2_455
C38 C39 1.391(11) .
C39 H39A 0.9500 .
C40 H40A 0.9800 .
C40 H40B 0.9800 .
C40 H40C 0.9800 .
O17 C41 1.202(10) .
C41 N1 1.372(10) .
C41 H41 0.9500 .
N1 C42 1.475(10) .
N1 C43 1.485(10) .
C42 H42A 0.9800 .
C42 H42B 0.9800 .
C42 H42C 0.9800 .
C43 H43A 0.9800 .
C43 H43B 0.9800 .
C43 H43C 0.9800 .
